data_4349571
loop_
_publ_author_name
'Zhu, Yuan-Yuan'
'Li, Hong-Qing'
'Ding, Zhong-Yu'
'L\"u, Xiao-Jin'
'Zhao, Liang'
'Meng, Yin-Shan'
'Liu, Tao'
'Gao, Song'

_publ_section_title
;
 Spin transitions in a series of [Fe(pybox)2]2+ complexes modulated by
 ligand structures, counter anions, and solvents
;
_journal_issue 12
_journal_name_full 'Inorganic Chemistry Frontiers'
_journal_page_first 1624
_journal_paper_doi 10.1039/C6QI00417B
_journal_volume 3
_journal_year 2016
_chemical_compound_source no
_chemical_formula_moiety 'C22 H22 Fe N6 O4, 2(B F4)'
_chemical_formula_sum 'C22 H22 B2 F8 Fe N6 O4'
_chemical_formula_weight 663.92
_chemical_name_common 6
_chemical_name_systematic 6
_space_group_crystal_system monoclinic
_space_group_IT_number 14
_space_group_name_Hall '-P 2yn'
_space_group_name_H-M_alt 'P 1 21/n 1'
_atom_sites_solution_hydrogens geom
_audit_creation_date 2016-01-10
_audit_creation_method
;
Olex2 1.2
(compiled 2015.09.30 svn.r3233 for OlexSys, GUI svn.r5103)
;
_audit_update_record
;
2016-03-16 deposited with the CCDC.
2016-10-28 downloaded from the CCDC.
;
_cell_angle_alpha 90
_cell_angle_beta 103.9860(10)
_cell_angle_gamma 90
_cell_formula_units_Z 4
_cell_length_a 15.5545(11)
_cell_length_b 10.6057(8)
_cell_length_c 17.0270(12)
_cell_measurement_reflns_used 8441
_cell_measurement_temperature 296(2)
_cell_measurement_theta_max 26.57
_cell_measurement_theta_min 2.28
_cell_volume 2725.6(3)
_computing_cell_refinement 'SAINT v7.68A (Bruker, 2009)'
_computing_data_reduction 'SAINT v7.68A (Bruker, 2009)'
_computing_molecular_graphics 'Olex2 (Dolomanov et al., 2009)'
_computing_publication_material 'Olex2 (Dolomanov et al., 2009)'
_computing_structure_refinement 'XL (Sheldrick, 2008)'
_computing_structure_solution 'XS (Sheldrick, 2008)'
_diffrn_ambient_temperature 296.15
_diffrn_measured_fraction_theta_full 0.995
_diffrn_measured_fraction_theta_max 0.990
_diffrn_measurement_device_type 'CCD area detector'
_diffrn_measurement_method 'phi and omega scans'
_diffrn_radiation_monochromator graphite
_diffrn_radiation_type MoK\a
_diffrn_radiation_wavelength 0.71073
_diffrn_reflns_av_R_equivalents 0.0224
_diffrn_reflns_av_unetI/netI 0.0207
_diffrn_reflns_Laue_measured_fraction_full 0.995
_diffrn_reflns_Laue_measured_fraction_max 0.990
_diffrn_reflns_limit_h_max 18
_diffrn_reflns_limit_h_min -18
_diffrn_reflns_limit_k_max 13
_diffrn_reflns_limit_k_min -12
_diffrn_reflns_limit_l_max 21
_diffrn_reflns_limit_l_min -21
_diffrn_reflns_number 20104
_diffrn_reflns_point_group_measured_fraction_full 0.995
_diffrn_reflns_point_group_measured_fraction_max 0.990
_diffrn_reflns_theta_full 25.242
_diffrn_reflns_theta_max 26.014
_diffrn_reflns_theta_min 1.592
_exptl_absorpt_coefficient_mu 0.650
_exptl_absorpt_correction_T_max 0.7455
_exptl_absorpt_correction_T_min 0.6840
_exptl_absorpt_correction_type multi-scan
_exptl_absorpt_process_details
;
SADABS-2008/1 (Bruker,2008) was used for absorption correction.
wR2(int) was 0.0469 before and 0.0331 after correction.
The Ratio of minimum to maximum transmission is 0.9175.
The \l/2 correction factor is 0.0015.
;
_exptl_crystal_colour 'dark red'
_exptl_crystal_density_diffrn 1.618
_exptl_crystal_description block
_exptl_crystal_F_000 1344
_exptl_crystal_recrystallization_method 'Re-crystallisation from solvent'
_exptl_crystal_size_max 0.45
_exptl_crystal_size_mid 0.33
_exptl_crystal_size_min 0.27
_refine_diff_density_max 1.403
_refine_diff_density_min -0.562
_refine_diff_density_rms 0.075
_refine_ls_extinction_method none
_refine_ls_goodness_of_fit_ref 1.044
_refine_ls_hydrogen_treatment constr
_refine_ls_matrix_type full
_refine_ls_number_parameters 388
_refine_ls_number_reflns 5310
_refine_ls_number_restraints 0
_refine_ls_restrained_S_all 1.044
_refine_ls_R_factor_all 0.0636
_refine_ls_R_factor_gt 0.0552
_refine_ls_shift/su_max 0.000
_refine_ls_shift/su_mean 0.000
_refine_ls_structure_factor_coef Fsqd
_refine_ls_weighting_details 'w=1/[\s^2^(Fo^2^)+(0.1080P)^2^+2.5430P] where P=(Fo^2^+2Fc^2^)/3'
_refine_ls_weighting_scheme calc
_refine_ls_wR_factor_gt 0.1650
_refine_ls_wR_factor_ref 0.1748
_reflns_Friedel_coverage 0.000
_reflns_number_gt 4527
_reflns_number_total 5310
_reflns_threshold_expression 'I > 2\s(I)'
_cod_data_source_file c6qi00417b2.cif
_cod_data_source_block 6
_cod_depositor_comments
;
The following automatic conversions were performed:

data item '_exptl_absorpt_correction_type' value 'Multi-scan' was
changed to 'multi-scan' in accordance with the
/home/saulius/struct/COD-crude-data/automatic-downloads/DataCite-retrospective/RSC/depositions/lib/dictionaries/cif_core.dic
dictionary named 'cif_core.dic' version 2.4.2 last updated on
2011-04-26.

Automatic conversion script
Id: cif_fix_values 6909 2019-04-08 15:41:33Z antanas 
;
_cod_database_code 4349571
_shelx_space_group_comment
;
The symmetry employed for this shelxl refinement is uniquely defined
by the following loop, which should always be used as a source of
symmetry information in preference to the above space-group names.
They are only intended as comments.
;
_olex2_refinement_description
;
1. Fixed Uiso
 At 1.2 times of:
  All C(H) groups, All C(H,H) groups
2.a Secondary CH2 refined with riding coordinates:
 C1(H1A,H1B), C2(H2A,H2B), C10(H10A,H10B), C11(H11A,H11B), C12(H12A,H12B),
 C13(H13A,H13B), C21(H21A,H21B), C22(H22A,H22B)
2.b Aromatic/amide H refined with riding coordinates:
 C5(H5), C6(H6), C7(H7), C16(H16), C17(H17), C18(H18)
;
_shelx_shelxl_version_number 2014/7
_olex2_submission_special_instructions 'No special instructions were received'
_solvent_exptl_crystal_recrystallization_method acetonitrile/ether

loop_
_space_group_symop_operation_xyz
'x, y, z'
'-x+1/2, y+1/2, -z+1/2'
'-x, -y, -z'
'x-1/2, -y-1/2, z-1/2'

loop_
_atom_site_label
_atom_site_type_symbol
_atom_site_fract_x
_atom_site_fract_y
_atom_site_fract_z
_atom_site_U_iso_or_equiv
_atom_site_adp_type
_atom_site_occupancy
_atom_site_site_symmetry_order
_atom_site_calc_flag
_atom_site_refinement_flags_posn
Fe1 Fe 0.00993(3) 0.40362(4) 0.25231(2) 0.03497(17) Uani 1 1 d .
O1 O -0.22054(17) 0.2125(3) 0.21838(17) 0.0641(7) Uani 1 1 d .
O2 O 0.21245(18) 0.2842(3) 0.16006(18) 0.0652(7) Uani 1 1 d .
O3 O 0.1198(2) 0.4128(3) 0.49341(15) 0.0640(7) Uani 1 1 d .
O4 O -0.08662(15) 0.7166(2) 0.12624(13) 0.0482(5) Uani 1 1 d .
N1 N -0.11009(17) 0.3528(3) 0.25953(16) 0.0427(6) Uani 1 1 d .
N2 N -0.00153(18) 0.2472(2) 0.19580(16) 0.0431(6) Uani 1 1 d .
N3 N 0.12542(18) 0.3962(2) 0.22276(17) 0.0440(6) Uani 1 1 d .
N4 N 0.06482(17) 0.3486(3) 0.36522(17) 0.0439(6) Uani 1 1 d .
N5 N 0.02177(16) 0.5621(2) 0.30681(15) 0.0367(5) Uani 1 1 d .
N6 N -0.04293(16) 0.5183(2) 0.16128(15) 0.0381(5) Uani 1 1 d .
C1 C -0.1820(2) 0.4041(4) 0.2933(3) 0.0561(9) Uani 1 1 d .
H1A H -0.1989 0.4881 0.2728 0.067 Uiso 1 1 calc R
H1B H -0.1648 0.4066 0.3519 0.067 Uiso 1 1 calc R
C2 C -0.2574(2) 0.3095(4) 0.2630(3) 0.0692(12) Uani 1 1 d .
H2A H -0.2761 0.2721 0.3082 0.083 Uiso 1 1 calc R
H2B H -0.3079 0.3507 0.2277 0.083 Uiso 1 1 calc R
C3 C -0.1380(2) 0.2504(3) 0.2219(2) 0.0479(8) Uani 1 1 d .
C4 C -0.0780(2) 0.1811(3) 0.1844(2) 0.0490(8) Uani 1 1 d .
C5 C -0.0876(3) 0.0677(4) 0.1438(3) 0.0648(11) Uani 1 1 d .
H5 H -0.1400 0.0221 0.1363 0.078 Uiso 1 1 calc R
C6 C -0.0174(4) 0.0221(4) 0.1141(3) 0.0736(13) Uani 1 1 d .
H6 H -0.0227 -0.0549 0.0871 0.088 Uiso 1 1 calc R
C7 C 0.0592(3) 0.0904(3) 0.1245(2) 0.0632(11) Uani 1 1 d .
H7 H 0.1061 0.0609 0.1045 0.076 Uiso 1 1 calc R
C8 C 0.0656(2) 0.2047(3) 0.1655(2) 0.0477(8) Uani 1 1 d .
C9 C 0.1365(2) 0.2975(3) 0.1834(2) 0.0479(8) Uani 1 1 d .
C10 C 0.2613(3) 0.4019(4) 0.1855(3) 0.0719(12) Uani 1 1 d .
H10A H 0.2659 0.4515 0.1388 0.086 Uiso 1 1 calc R
H10B H 0.3205 0.3842 0.2178 0.086 Uiso 1 1 calc R
C11 C 0.2069(2) 0.4722(4) 0.2357(3) 0.0583(9) Uani 1 1 d .
H11A H 0.2377 0.4744 0.2925 0.070 Uiso 1 1 calc R
H11B H 0.1940 0.5578 0.2163 0.070 Uiso 1 1 calc R
C12 C 0.0923(3) 0.2298(4) 0.4108(2) 0.0601(10) Uani 1 1 d .
H12A H 0.1348 0.1836 0.3885 0.072 Uiso 1 1 calc R
H12B H 0.0417 0.1762 0.4102 0.072 Uiso 1 1 calc R
C13 C 0.1342(3) 0.2759(4) 0.4958(2) 0.0681(11) Uani 1 1 d .
H13A H 0.1062 0.2366 0.5347 0.082 Uiso 1 1 calc R
H13B H 0.1970 0.2566 0.5106 0.082 Uiso 1 1 calc R
C14 C 0.0827(2) 0.4388(3) 0.41591(19) 0.0450(7) Uani 1 1 d .
C15 C 0.0601(2) 0.5676(3) 0.38696(19) 0.0441(7) Uani 1 1 d .
C16 C 0.0714(2) 0.6808(4) 0.4279(2) 0.0546(9) Uani 1 1 d .
H16 H 0.0986 0.6838 0.4829 0.066 Uiso 1 1 calc R
C17 C 0.0413(2) 0.7899(3) 0.3854(2) 0.0546(9) Uani 1 1 d .
H17 H 0.0479 0.8672 0.4120 0.066 Uiso 1 1 calc R
C18 C 0.0016(2) 0.7845(3) 0.3034(2) 0.0456(7) Uani 1 1 d .
H18 H -0.0187 0.8573 0.2743 0.055 Uiso 1 1 calc R
C19 C -0.00721(19) 0.6681(3) 0.26587(18) 0.0375(6) Uani 1 1 d .
C20 C -0.04593(19) 0.6340(3) 0.18187(18) 0.0369(6) Uani 1 1 d .
C21 C -0.1151(3) 0.6428(4) 0.0505(2) 0.0592(9) Uani 1 1 d .
H21A H -0.0856 0.6727 0.0099 0.071 Uiso 1 1 calc R
H21B H -0.1786 0.6490 0.0290 0.071 Uiso 1 1 calc R
C22 C -0.0880(2) 0.5070(4) 0.0748(2) 0.0537(9) Uani 1 1 d .
H22A H -0.1394 0.4524 0.0672 0.064 Uiso 1 1 calc R
H22B H -0.0482 0.4741 0.0438 0.064 Uiso 1 1 calc R
F5 F 0.6021(2) 0.5172(4) 0.1490(3) 0.1320(15) Uani 1 1 d .
F6 F 0.7364(2) 0.5226(5) 0.1290(2) 0.1262(15) Uani 1 1 d .
F7 F 0.6417(3) 0.6795(3) 0.08660(17) 0.1081(12) Uani 1 1 d .
F8 F 0.6201(5) 0.5023(4) 0.0210(2) 0.207(3) Uani 1 1 d .
B2 B 0.6497(3) 0.5531(4) 0.0942(3) 0.0622(12) Uani 1 1 d .
F1 F 0.1200(2) 0.7705(4) 0.1567(2) 0.1083(11) Uani 1 1 d .
F2 F 0.0685(3) 0.7608(4) 0.0240(2) 0.1280(13) Uani 1 1 d .
F3 F 0.1890(3) 0.8705(4) 0.0718(3) 0.1262(14) Uani 1 1 d .
F4 F 0.1929(3) 0.6573(4) 0.0776(2) 0.1189(12) Uani 1 1 d .
B1 B 0.1452(3) 0.7609(5) 0.0841(3) 0.0654(12) Uani 1 1 d .

loop_
_atom_site_aniso_label
_atom_site_aniso_U_11
_atom_site_aniso_U_22
_atom_site_aniso_U_33
_atom_site_aniso_U_23
_atom_site_aniso_U_13
_atom_site_aniso_U_12
Fe1 0.0351(3) 0.0290(3) 0.0405(3) -0.00184(16) 0.00843(18) 0.00041(15)
O1 0.0465(14) 0.0665(17) 0.0753(17) 0.0174(14) 0.0068(12) -0.0158(12)
O2 0.0539(15) 0.0741(18) 0.0745(18) 0.0042(14) 0.0291(13) 0.0175(13)
O3 0.0760(18) 0.0695(18) 0.0417(13) 0.0099(12) 0.0052(12) 0.0118(14)
O4 0.0500(13) 0.0481(13) 0.0446(12) 0.0099(10) 0.0076(10) 0.0049(10)
N1 0.0387(13) 0.0398(14) 0.0501(15) 0.0071(12) 0.0120(11) 0.0027(11)
N2 0.0498(15) 0.0325(13) 0.0463(14) -0.0003(11) 0.0104(12) 0.0007(11)
N3 0.0397(14) 0.0424(15) 0.0490(15) 0.0026(11) 0.0087(11) 0.0032(11)
N4 0.0429(14) 0.0384(14) 0.0501(15) 0.0077(12) 0.0108(11) 0.0039(11)
N5 0.0365(12) 0.0350(12) 0.0383(13) -0.0010(10) 0.0084(10) 0.0012(10)
N6 0.0363(13) 0.0408(14) 0.0370(13) -0.0036(10) 0.0088(10) -0.0025(10)
C1 0.0423(18) 0.063(2) 0.067(2) 0.0155(18) 0.0206(16) 0.0131(15)
C2 0.0417(19) 0.079(3) 0.088(3) 0.034(2) 0.0177(19) 0.0062(18)
C3 0.0422(16) 0.0437(18) 0.0550(19) 0.0132(15) 0.0063(14) -0.0074(14)
C4 0.058(2) 0.0346(16) 0.0515(18) 0.0020(14) 0.0075(15) -0.0073(14)
C5 0.088(3) 0.0392(18) 0.064(2) -0.0019(17) 0.011(2) -0.0169(19)
C6 0.118(4) 0.0378(19) 0.063(2) -0.0093(17) 0.016(2) -0.003(2)
C7 0.090(3) 0.044(2) 0.057(2) -0.0028(16) 0.020(2) 0.0162(19)
C8 0.060(2) 0.0363(16) 0.0475(17) 0.0004(13) 0.0143(15) 0.0115(14)
C9 0.0445(17) 0.0515(19) 0.0492(18) 0.0076(15) 0.0143(14) 0.0120(14)
C10 0.049(2) 0.083(3) 0.087(3) 0.019(2) 0.025(2) 0.004(2)
C11 0.0403(18) 0.062(2) 0.070(2) 0.0070(19) 0.0095(16) -0.0049(16)
C12 0.057(2) 0.048(2) 0.073(2) 0.0219(18) 0.0115(18) 0.0078(16)
C13 0.074(3) 0.073(3) 0.058(2) 0.028(2) 0.0162(19) 0.020(2)
C14 0.0458(17) 0.0494(18) 0.0387(16) 0.0052(14) 0.0080(13) 0.0051(14)
C15 0.0474(17) 0.0472(17) 0.0370(15) -0.0034(13) 0.0086(13) 0.0003(14)
C16 0.061(2) 0.059(2) 0.0407(17) -0.0116(15) 0.0064(15) -0.0015(17)
C17 0.060(2) 0.0415(18) 0.063(2) -0.0178(16) 0.0152(17) -0.0016(15)
C18 0.0461(17) 0.0348(16) 0.0565(19) -0.0036(14) 0.0137(14) 0.0021(13)
C19 0.0344(14) 0.0354(15) 0.0436(15) -0.0004(12) 0.0112(12) -0.0004(11)
C20 0.0343(14) 0.0369(15) 0.0407(15) 0.0026(12) 0.0110(12) 0.0012(12)
C21 0.060(2) 0.074(3) 0.0388(17) 0.0086(17) 0.0028(15) -0.0070(19)
C22 0.053(2) 0.068(2) 0.0389(17) -0.0091(16) 0.0099(14) -0.0021(17)
F5 0.080(2) 0.130(3) 0.188(4) 0.077(3) 0.037(2) 0.000(2)
F6 0.088(2) 0.197(4) 0.102(2) 0.061(3) 0.0402(18) 0.052(2)
F7 0.184(3) 0.0510(14) 0.0685(17) 0.0063(12) -0.0108(18) -0.0116(18)
F8 0.377(8) 0.076(2) 0.094(3) -0.033(2) -0.086(4) 0.042(3)
B2 0.076(3) 0.044(2) 0.055(2) 0.0052(18) -0.005(2) 0.000(2)
F1 0.119(3) 0.125(3) 0.091(2) -0.0119(19) 0.0426(19) -0.005(2)
F2 0.110(3) 0.145(3) 0.112(3) 0.003(2) -0.007(2) 0.013(2)
F3 0.144(3) 0.099(2) 0.156(4) -0.028(2) 0.074(3) -0.031(2)
F4 0.124(3) 0.105(3) 0.130(3) 0.007(2) 0.036(2) 0.042(2)
B1 0.067(3) 0.060(3) 0.069(3) -0.010(2) 0.016(2) 0.005(2)

loop_
_atom_type_symbol
_atom_type_description
_atom_type_scat_dispersion_real
_atom_type_scat_dispersion_imag
_atom_type_scat_source
C C 0.0033 0.0016 'International Tables Vol C Tables 4.2.6.8 and 6.1.1.4'
H H 0.0000 0.0000 'International Tables Vol C Tables 4.2.6.8 and 6.1.1.4'
B B 0.0013 0.0007 'International Tables Vol C Tables 4.2.6.8 and 6.1.1.4'
N N 0.0061 0.0033 'International Tables Vol C Tables 4.2.6.8 and 6.1.1.4'
O O 0.0106 0.0060 'International Tables Vol C Tables 4.2.6.8 and 6.1.1.4'
F F 0.0171 0.0103 'International Tables Vol C Tables 4.2.6.8 and 6.1.1.4'
Fe Fe 0.3463 0.8444 'International Tables Vol C Tables 4.2.6.8 and 6.1.1.4'

loop_
_geom_angle_atom_site_label_1
_geom_angle_atom_site_label_2
_geom_angle_atom_site_label_3
_geom_angle
N1 Fe1 N3 159.02(12)
N1 Fe1 N4 92.93(11)
N1 Fe1 N6 89.80(10)
N2 Fe1 N1 79.58(12)
N2 Fe1 N3 79.44(11)
N2 Fe1 N4 101.44(11)
N2 Fe1 N5 178.74(11)
N2 Fe1 N6 99.71(11)
N3 Fe1 N4 91.72(11)
N3 Fe1 N6 93.21(11)
N5 Fe1 N1 101.06(11)
N5 Fe1 N3 99.90(11)
N5 Fe1 N4 79.63(11)
N5 Fe1 N6 79.23(10)
N6 Fe1 N4 158.82(11)
C3 O1 C2 104.9(3)
C9 O2 C10 104.7(3)
C14 O3 C13 105.0(3)
C20 O4 C21 105.2(3)
C1 N1 Fe1 137.6(2)
C3 N1 Fe1 114.3(2)
C3 N1 C1 108.0(3)
C4 N2 Fe1 119.7(2)
C8 N2 Fe1 119.8(2)
C8 N2 C4 120.5(3)
C9 N3 Fe1 114.3(2)
C9 N3 C11 107.9(3)
C11 N3 Fe1 137.8(2)
C12 N4 Fe1 138.9(2)
C14 N4 Fe1 114.0(2)
C14 N4 C12 107.1(3)
C15 N5 Fe1 119.8(2)
C19 N5 Fe1 120.3(2)
C19 N5 C15 119.9(3)
C20 N6 Fe1 114.1(2)
C20 N6 C22 108.2(3)
C22 N6 Fe1 137.5(2)
N1 C1 C2 102.5(3)
O1 C2 C1 105.6(3)
O1 C3 C4 122.8(3)
N1 C3 O1 118.9(3)
N1 C3 C4 118.2(3)
N2 C4 C3 108.1(3)
N2 C4 C5 120.6(4)
C5 C4 C3 131.3(4)
C4 C5 C6 119.0(4)
C7 C6 C5 120.2(4)
C6 C7 C8 118.7(4)
N2 C8 C7 121.0(4)
N2 C8 C9 108.2(3)
C7 C8 C9 130.8(4)
O2 C9 C8 123.0(3)
N3 C9 O2 118.8(3)
N3 C9 C8 118.2(3)
O2 C10 C11 105.1(3)
N3 C11 C10 102.8(3)
N4 C12 C13 103.2(3)
O3 C13 C12 105.3(3)
O3 C14 C15 122.4(3)
N4 C14 O3 119.1(3)
N4 C14 C15 118.5(3)
N5 C15 C14 108.1(3)
N5 C15 C16 121.3(3)
C16 C15 C14 130.6(3)
C15 C16 C17 118.5(3)
C18 C17 C16 120.3(3)
C19 C18 C17 118.3(3)
N5 C19 C18 121.7(3)
N5 C19 C20 108.0(3)
C18 C19 C20 130.3(3)
O4 C20 C19 123.2(3)
N6 C20 O4 118.6(3)
N6 C20 C19 118.2(3)
O4 C21 C22 104.9(3)
N6 C22 C21 103.1(3)
F6 B2 F5 105.9(4)
F7 B2 F5 106.7(4)
F7 B2 F6 109.4(4)
F8 B2 F5 113.7(5)
F8 B2 F6 112.9(5)
F8 B2 F7 108.0(4)
F2 B1 F1 106.4(4)
F2 B1 F3 105.0(5)
F3 B1 F1 109.1(4)
F4 B1 F1 114.4(5)
F4 B1 F2 109.6(4)
F4 B1 F3 111.8(4)

loop_
_geom_bond_atom_site_label_1
_geom_bond_atom_site_label_2
_geom_bond_distance
Fe1 N1 1.975(3)
Fe1 N2 1.905(3)
Fe1 N3 1.981(3)
Fe1 N4 1.993(3)
Fe1 N5 1.907(3)
Fe1 N6 1.985(3)
O1 C2 1.474(6)
O1 C3 1.333(4)
O2 C9 1.342(4)
O2 C10 1.471(6)
O3 C13 1.469(5)
O3 C14 1.335(4)
O4 C20 1.333(4)
O4 C21 1.482(4)
N1 C1 1.479(4)
N1 C3 1.281(4)
N2 C4 1.353(4)
N2 C8 1.349(4)
N3 C9 1.277(4)
N3 C11 1.473(4)
N4 C12 1.488(4)
N4 C14 1.273(4)
N5 C15 1.352(4)
N5 C19 1.342(4)
N6 C20 1.280(4)
N6 C22 1.474(4)
C1 C2 1.534(6)
C3 C4 1.452(5)
C4 C5 1.377(5)
C5 C6 1.396(7)
C6 C7 1.369(7)
C7 C8 1.391(5)
C8 C9 1.454(5)
C10 C11 1.534(6)
C12 C13 1.516(6)
C14 C15 1.466(5)
C15 C16 1.377(5)
C16 C17 1.385(5)
C17 C18 1.385(5)
C18 C19 1.381(4)
C19 C20 1.457(4)
C21 C22 1.530(6)
F5 B2 1.377(6)
F6 B2 1.375(6)
F7 B2 1.350(5)
F8 B2 1.333(6)
F1 B1 1.388(6)
F2 B1 1.372(6)
F3 B1 1.388(6)
F4 B1 1.345(6)
